data_4066015
loop_
_publ_author_name
'Drinkel, Emma'
'Brice\~no, Alexander'
'Dorta, Reto'
'Dorta, Romano'

_publ_section_title
;
 Hemilabile P-Alkene Ligands in Chiral Rhodium and Copper Complexes:
 Catalytic Asymmetric 1,4 Additions to Enones. 2&#x2020;,(1)
;
_journal_issue 11
_journal_name_full Organometallics
_journal_page_first 2503
_journal_paper_doi 10.1021/om100248u
_journal_volume 29
_journal_year 2010
_chemical_absolute_configuration ad
_chemical_formula_moiety 'C62 H54 Cu I N4 O2 P2'
_chemical_formula_sum 'C62 H54 Cu I N4 O2 P2'
_chemical_formula_weight 1139.47
_chemical_name_systematic
; 
 ? 
;
_space_group_IT_number 4
_symmetry_cell_setting monoclinic
_symmetry_space_group_name_Hall 'P 2yb'
_symmetry_space_group_name_H-M 'P 1 21 1'
_atom_sites_solution_hydrogens geom
_atom_sites_solution_primary direct
_atom_sites_solution_secondary difmap
_audit_creation_method SHELXL-97
_cell_angle_alpha 90.00
_cell_angle_beta 112.916(9)
_cell_angle_gamma 90.00
_cell_formula_units_Z 2
_cell_length_a 12.040(5)
_cell_length_b 18.120(6)
_cell_length_c 13.188(5)
_cell_measurement_reflns_used 1794
_cell_measurement_temperature 293(2)
_cell_measurement_theta_max 27.64
_cell_measurement_theta_min 1.84
_cell_volume 2650.1(17)
_computing_cell_refinement 'CrystalClear (Rigaku, 2002)'
_computing_data_collection 'CrystalClear (Rigaku, 2002)'
_computing_data_reduction 'CrystalStructure (Rigaku/MSC, 2004)'
_computing_molecular_graphics
;
SHELXLTL-NT (Bruker, 1998)
;
_computing_publication_material
; 
SHELXLTL-NT (Bruker, 1998) and PLATON (Spek, 2003).
;
_computing_structure_refinement 'SHELXLTL-NT (Bruker, 1998)'
_computing_structure_solution 'SHELXLTL-NT (Bruker, 1998)'
_diffrn_ambient_temperature 293(2)
_diffrn_detector_area_resol_mean 14.6306
_diffrn_measured_fraction_theta_full 0.935
_diffrn_measured_fraction_theta_max 0.780
_diffrn_measurement_device
;
Mercury (2x2 bin mode)
;
_diffrn_measurement_device_type 'Rigaku AFC7S Mercury'
_diffrn_measurement_method '\w '
_diffrn_radiation_detector CCD
_diffrn_radiation_monochromator graphite
_diffrn_radiation_source 'normal-focus sealed tube'
_diffrn_radiation_type MoK\a
_diffrn_radiation_wavelength 0.71070
_diffrn_reflns_av_R_equivalents 0.0416
_diffrn_reflns_av_sigmaI/netI 0.0674
_diffrn_reflns_limit_h_max 14
_diffrn_reflns_limit_h_min -11
_diffrn_reflns_limit_k_max 20
_diffrn_reflns_limit_k_min -20
_diffrn_reflns_limit_l_max 15
_diffrn_reflns_limit_l_min -15
_diffrn_reflns_number 27074
_diffrn_reflns_theta_full 25.00
_diffrn_reflns_theta_max 27.64
_diffrn_reflns_theta_min 1.68
_diffrn_standards_decay_% 0
_diffrn_standards_interval_count 0
_diffrn_standards_interval_time 0
_diffrn_standards_number 0
_exptl_absorpt_coefficient_mu 1.103
_exptl_absorpt_correction_T_max 0.907
_exptl_absorpt_correction_T_min 0.850
_exptl_absorpt_correction_type multi-scan
_exptl_absorpt_process_details 'Jacobson, R. (1998) Private communication'
_exptl_crystal_colour 'pale green'
_exptl_crystal_density_diffrn 1.428
_exptl_crystal_density_method 'not measured'
_exptl_crystal_description prism
_exptl_crystal_F_000 1164
_exptl_crystal_size_max 0.33
_exptl_crystal_size_mid 0.15
_exptl_crystal_size_min 0.12
_refine_diff_density_max 0.715
_refine_diff_density_min -1.136
_refine_diff_density_rms 0.105
_refine_ls_abs_structure_details 'Flack H D (1983), Acta Cryst. A39, 876-881'
_refine_ls_abs_structure_Flack -0.05(2)
_refine_ls_extinction_coef 0.00193(19)
_refine_ls_extinction_expression Fc^*^=kFc[1+0.001xFc^2^\l^3^/sin(2\q)]^-1/4^
_refine_ls_extinction_method SHELXL
_refine_ls_goodness_of_fit_ref 1.079
_refine_ls_hydrogen_treatment constr
_refine_ls_matrix_type full
_refine_ls_number_parameters 650
_refine_ls_number_reflns 9256
_refine_ls_number_restraints 1
_refine_ls_restrained_S_all 1.079
_refine_ls_R_factor_all 0.0894
_refine_ls_R_factor_gt 0.0444
_refine_ls_shift/su_max 0.001
_refine_ls_shift/su_mean 0.000
_refine_ls_structure_factor_coef Fsqd
_refine_ls_weighting_details 'calc w=1/[\s^2^(Fo^2^)+(0.0000P)^2^+11.1423P] where P=(Fo^2^+2Fc^2^)/3'
_refine_ls_weighting_scheme calc
_refine_ls_wR_factor_gt 0.0865
_refine_ls_wR_factor_ref 0.1320
_reflns_number_gt 6043
_reflns_number_total 9256
_reflns_threshold_expression >2sigma(I)
_cod_data_source_file om100248u_si_016.cif
_cod_data_source_block shelxle
_cod_depositor_comments
;
The following automatic conversions were performed:

'_symmetry_cell_setting' value 'Monoclinic' changed to 'monoclinic'
according to /home/saulius/struct/CIF-dictionaries/cif_core.dic
dictionary named 'cif_core.dic' version 2.4.1 from 2010-06-29.

Automatic conversion script
Id: cif_fix_values 1715 2011-07-08 13:25:40Z adriana 
;
_cod_original_cell_volume 2649.9(16)
_cod_original_sg_symbol_H-M P21
_cod_database_code 4066015

loop_
_symmetry_equiv_pos_as_xyz
'x, y, z'
'-x, y+1/2, -z'

loop_
_atom_site_label
_atom_site_type_symbol
_atom_site_fract_x
_atom_site_fract_y
_atom_site_fract_z
_atom_site_U_iso_or_equiv
_atom_site_adp_type
_atom_site_occupancy
_atom_site_symmetry_multiplicity
_atom_site_calc_flag
_atom_site_refinement_flags
I1 I 0.67521(7) 0.80274(4) 0.55647(6) 0.0733(2) Uani 1 1 d .
Cu1 Cu 0.76487(9) 0.68947(5) 0.67235(9) 0.0440(3) Uani 1 1 d .
P1 P 0.70124(19) 0.65223(11) 0.80309(18) 0.0381(5) Uani 1 1 d .
P2 P 0.91114(19) 0.62748(11) 0.64156(18) 0.0391(5) Uani 1 1 d .
O1 O 0.7504(5) 0.5707(3) 0.8514(5) 0.0424(14) Uani 1 1 d .
O2 O 0.9819(4) 0.5716(3) 0.7414(4) 0.0431(14) Uani 1 1 d .
N1 N 0.5551(5) 0.6296(4) 0.7737(6) 0.0426(17) Uani 1 1 d .
N2 N 0.7382(6) 0.7099(3) 0.9093(5) 0.0384(16) Uani 1 1 d .
N3 N 1.0386(6) 0.6703(4) 0.6504(6) 0.0476(18) Uani 1 1 d .
N4 N 0.8683(6) 0.5837(4) 0.5207(6) 0.0442(17) Uani 1 1 d .
C1 C 0.6581(7) 0.5154(4) 0.8407(7) 0.043(2) Uani 1 1 d .
C2 C 0.5402(8) 0.5493(4) 0.7570(7) 0.047(2) Uani 1 1 d .
H2A H 0.4715 0.5325 0.7732 0.056 Uiso 1 1 calc R
C3 C 0.5119(9) 0.5407(6) 0.6348(7) 0.060(3) Uani 1 1 d .
H3A H 0.4692 0.4950 0.6067 0.072 Uiso 1 1 calc R
H3B H 0.5850 0.5417 0.6204 0.072 Uiso 1 1 calc R
C4 C 0.4318(10) 0.6079(6) 0.5830(8) 0.071(3) Uani 1 1 d .
H4A H 0.4494 0.6275 0.5224 0.085 Uiso 1 1 calc R
H4B H 0.3471 0.5946 0.5559 0.085 Uiso 1 1 calc R
C5 C 0.4623(7) 0.6646(5) 0.6759(7) 0.054(2) Uani 1 1 d .
H5A H 0.4932 0.7096 0.6567 0.065 Uiso 1 1 calc R
H5B H 0.3912 0.6766 0.6902 0.065 Uiso 1 1 calc R
C6 C 0.6579(8) 0.5019(4) 0.9533(7) 0.041(2) Uani 1 1 d .
C7 C 0.7681(8) 0.4906(5) 1.0405(7) 0.050(2) Uani 1 1 d .
H7A H 0.8385 0.4924 1.0272 0.060 Uiso 1 1 calc R
C8 C 0.7761(10) 0.4769(6) 1.1455(9) 0.068(3) Uani 1 1 d .
H8A H 0.8514 0.4701 1.2019 0.081 Uiso 1 1 calc R
C9 C 0.6731(11) 0.4731(5) 1.1685(8) 0.066(3) Uani 1 1 d .
H9A H 0.6778 0.4638 1.2394 0.079 Uiso 1 1 calc R
C10 C 0.5656(11) 0.4834(6) 1.0839(9) 0.071(3) Uani 1 1 d .
H10A H 0.4955 0.4807 1.0976 0.086 Uiso 1 1 calc R
C11 C 0.5562(9) 0.4975(5) 0.9785(8) 0.059(3) Uani 1 1 d .
H11A H 0.4804 0.5043 0.9229 0.071 Uiso 1 1 calc R
C12 C 0.6915(8) 0.4440(4) 0.8002(7) 0.046(2) Uani 1 1 d .
C13 C 0.6125(11) 0.3844(6) 0.7727(10) 0.080(4) Uani 1 1 d .
H13A H 0.5373 0.3892 0.7764 0.096 Uiso 1 1 calc R
C14 C 0.6450(12) 0.3177(6) 0.7395(10) 0.095(4) Uani 1 1 d .
H14A H 0.5898 0.2792 0.7169 0.114 Uiso 1 1 calc R
C15 C 0.7584(11) 0.3087(7) 0.7403(9) 0.088(3) Uani 1 1 d .
H15A H 0.7815 0.2632 0.7224 0.106 Uiso 1 1 calc R
C16 C 0.8376(10) 0.3668(6) 0.7674(9) 0.069(3) Uani 1 1 d .
H16A H 0.9140 0.3608 0.7668 0.083 Uiso 1 1 calc R
C17 C 0.8041(9) 0.4342(5) 0.7957(8) 0.058(3) Uani 1 1 d .
H17A H 0.8577 0.4736 0.8119 0.070 Uiso 1 1 calc R
C18 C 0.6850(8) 0.7107(5) 0.9900(7) 0.047(2) Uani 1 1 d .
C19 C 0.7371(10) 0.6696(5) 1.0848(8) 0.062(3) Uani 1 1 d .
H19A H 0.8073 0.6428 1.0978 0.074 Uiso 1 1 calc R
C20 C 0.6822(13) 0.6689(6) 1.1616(9) 0.087(4) Uani 1 1 d .
H20A H 0.7156 0.6409 1.2255 0.104 Uiso 1 1 calc R
C21 C 0.5813(12) 0.7086(7) 1.1431(12) 0.084(4) Uani 1 1 d .
H21A H 0.5464 0.7076 1.1947 0.101 Uiso 1 1 calc R
C22 C 0.5281(10) 0.7513(6) 1.0476(10) 0.073(3) Uani 1 1 d .
H22A H 0.4576 0.7775 1.0350 0.087 Uiso 1 1 calc R
C23 C 0.5834(8) 0.7540(5) 0.9708(9) 0.057(3) Uani 1 1 d .
C24 C 0.5356(8) 0.8038(7) 0.8786(8) 0.066(3) Uani 1 1 d .
H24A H 0.4522 0.8089 0.8466 0.079 Uiso 1 1 calc R
C25 C 0.5996(10) 0.8435(5) 0.8346(9) 0.068(3) Uani 1 1 d .
H25A H 0.5561 0.8755 0.7780 0.081 Uiso 1 1 calc R
C26 C 0.7329(9) 0.8419(5) 0.8663(7) 0.049(2) Uani 1 1 d .
C27 C 0.7923(11) 0.9052(5) 0.8572(9) 0.069(3) Uani 1 1 d .
H27A H 0.7484 0.9480 0.8297 0.083 Uiso 1 1 calc R
C28 C 0.9151(11) 0.9058(6) 0.8880(9) 0.072(3) Uani 1 1 d .
H28A H 0.9536 0.9488 0.8805 0.086 Uiso 1 1 calc R
C29 C 0.9807(9) 0.8438(6) 0.9295(9) 0.068(3) Uani 1 1 d .
H29A H 1.0640 0.8445 0.9515 0.082 Uiso 1 1 calc R
C30 C 0.9230(8) 0.7794(5) 0.9391(9) 0.061(3) Uani 1 1 d .
H30A H 0.9678 0.7371 0.9684 0.074 Uiso 1 1 calc R
C31 C 0.7980(8) 0.7781(4) 0.9048(7) 0.046(2) Uani 1 1 d .
C32 C 1.1141(7) 0.5809(4) 0.7969(7) 0.042(2) Uani 1 1 d .
C33 C 1.1428(7) 0.6530(5) 0.7484(7) 0.046(2) Uani 1 1 d .
H33A H 1.2112 0.6437 0.7274 0.055 Uiso 1 1 calc R
C34 C 1.1653(14) 0.7247(6) 0.8128(10) 0.114(5) Uani 1 1 d .
H34A H 1.2492 0.7293 0.8623 0.137 Uiso 1 1 calc R
H34B H 1.1149 0.7283 0.8548 0.137 Uiso 1 1 calc R
C35 C 1.1310(14) 0.7830(6) 0.7224(9) 0.115(5) Uani 1 1 d .
H35A H 1.0996 0.8267 0.7444 0.138 Uiso 1 1 calc R
H35B H 1.2006 0.7969 0.7070 0.138 Uiso 1 1 calc R
C36 C 1.0393(9) 0.7495(5) 0.6262(10) 0.075(3) Uani 1 1 d .
H36A H 1.0582 0.7570 0.5618 0.089 Uiso 1 1 calc R
H36B H 0.9610 0.7712 0.6122 0.089 Uiso 1 1 calc R
C37 C 1.1485(7) 0.5900(4) 0.9195(7) 0.0417(19) Uani 1 1 d .
C38 C 1.2695(8) 0.5952(5) 0.9894(7) 0.052(2) Uani 1 1 d .
H38A H 1.3288 0.5913 0.9609 0.063 Uiso 1 1 calc R
C39 C 1.3014(9) 0.6058(5) 1.0990(8) 0.060(3) Uani 1 1 d .
H39A H 1.3825 0.6102 1.1446 0.071 Uiso 1 1 calc R
C40 C 1.2155(9) 0.6103(5) 1.1439(7) 0.055(2) Uani 1 1 d .
H40A H 1.2385 0.6171 1.2193 0.066 Uiso 1 1 calc R
C41 C 1.0970(9) 0.6046(5) 1.0768(8) 0.054(2) Uani 1 1 d .
H41A H 1.0390 0.6077 1.1069 0.064 Uiso 1 1 calc R
C42 C 1.0615(8) 0.5945(5) 0.9656(8) 0.048(2) Uani 1 1 d .
H42A H 0.9800 0.5907 0.9209 0.057 Uiso 1 1 calc R
C43 C 1.1678(8) 0.5090(5) 0.7724(7) 0.044(2) Uani 1 1 d .
C44 C 1.1661(9) 0.4464(5) 0.8316(8) 0.063(3) Uani 1 1 d .
H44A H 1.1358 0.4489 0.8865 0.076 Uiso 1 1 calc R
C45 C 1.2096(11) 0.3796(6) 0.8095(9) 0.081(4) Uani 1 1 d .
H45A H 1.2084 0.3378 0.8499 0.097 Uiso 1 1 calc R
C46 C 1.2543(11) 0.3753(7) 0.7280(9) 0.084(4) Uani 1 1 d .
H46A H 1.2827 0.3306 0.7129 0.100 Uiso 1 1 calc R
C47 C 1.2564(8) 0.4365(6) 0.6704(9) 0.067(3) Uani 1 1 d .
H47A H 1.2873 0.4342 0.6159 0.080 Uiso 1 1 calc R
C48 C 1.2126(9) 0.5029(6) 0.6921(8) 0.058(3) Uani 1 1 d .
H48A H 1.2137 0.5443 0.6510 0.070 Uiso 1 1 calc R
C49 C 0.9460(8) 0.5619(5) 0.4640(7) 0.053(2) Uani 1 1 d .
C50 C 0.9875(9) 0.6157(6) 0.4148(8) 0.067(3) Uani 1 1 d .
H50A H 0.9630 0.6643 0.4151 0.080 Uiso 1 1 calc R
C51 C 1.0661(11) 0.5978(9) 0.3647(9) 0.089(4) Uani 1 1 d .
H51A H 1.0939 0.6340 0.3303 0.107 Uiso 1 1 calc R
C52 C 1.1020(11) 0.5258(10) 0.3668(10) 0.097(5) Uani 1 1 d .
H52A H 1.1559 0.5138 0.3344 0.116 Uiso 1 1 calc R
C53 C 1.0612(11) 0.4710(8) 0.4150(9) 0.080(4) Uani 1 1 d .
H53A H 1.0874 0.4227 0.4156 0.096 Uiso 1 1 calc R
C54 C 0.9782(9) 0.4889(6) 0.4643(8) 0.058(3) Uani 1 1 d .
C55 C 0.9311(12) 0.4300(6) 0.5095(8) 0.073(3) Uani 1 1 d .
H55A H 0.9823 0.3901 0.5384 0.088 Uiso 1 1 calc R
C56 C 0.8220(13) 0.4258(6) 0.5150(9) 0.081(4) Uani 1 1 d .
H56A H 0.8061 0.3840 0.5479 0.097 Uiso 1 1 calc R
C57 C 0.7280(9) 0.4798(6) 0.4747(7) 0.058(3) Uani 1 1 d .
C58 C 0.6059(13) 0.4552(8) 0.4317(9) 0.089(4) Uani 1 1 d .
H58A H 0.5892 0.4055 0.4357 0.107 Uiso 1 1 calc R
C59 C 0.5128(11) 0.5037(11) 0.3848(10) 0.100(6) Uani 1 1 d .
H59A H 0.4337 0.4866 0.3580 0.119 Uiso 1 1 calc R
C60 C 0.5353(11) 0.5775(9) 0.3768(9) 0.085(4) Uani 1 1 d .
H60A H 0.4720 0.6099 0.3420 0.102 Uiso 1 1 calc R
C61 C 0.6541(9) 0.6035(6) 0.4215(8) 0.064(3) Uani 1 1 d .
H61A H 0.6703 0.6535 0.4193 0.077 Uiso 1 1 calc R
C62 C 0.7471(8) 0.5537(5) 0.4692(7) 0.049(2) Uani 1 1 d .

loop_
_atom_site_aniso_label
_atom_site_aniso_U_11
_atom_site_aniso_U_22
_atom_site_aniso_U_33
_atom_site_aniso_U_23
_atom_site_aniso_U_13
_atom_site_aniso_U_12
I1 0.0903(5) 0.0605(4) 0.0727(5) 0.0273(4) 0.0356(4) 0.0212(4)
Cu1 0.0476(6) 0.0420(6) 0.0437(6) 0.0053(5) 0.0192(5) 0.0031(5)
P1 0.0413(12) 0.0339(11) 0.0417(14) 0.0058(9) 0.0189(10) 0.0032(9)
P2 0.0453(13) 0.0334(11) 0.0383(13) 0.0020(9) 0.0158(10) 0.0009(9)
O1 0.044(3) 0.028(3) 0.063(4) 0.004(3) 0.029(3) -0.001(2)
O2 0.039(3) 0.041(3) 0.045(4) 0.011(3) 0.012(3) -0.001(2)
N1 0.033(4) 0.047(4) 0.051(5) 0.008(3) 0.020(3) 0.002(3)
N2 0.045(4) 0.027(4) 0.047(4) -0.004(3) 0.022(3) 0.000(3)
N3 0.049(4) 0.048(4) 0.044(4) 0.012(3) 0.016(3) -0.013(3)
N4 0.047(4) 0.055(5) 0.037(4) -0.007(3) 0.023(3) -0.006(3)
C1 0.046(5) 0.035(5) 0.048(5) 0.002(4) 0.019(4) -0.010(4)
C2 0.054(5) 0.044(5) 0.043(5) 0.008(4) 0.021(4) -0.002(4)
C3 0.063(7) 0.078(7) 0.040(6) -0.005(5) 0.022(5) -0.016(5)
C4 0.062(7) 0.095(9) 0.047(7) 0.014(6) 0.011(5) 0.005(6)
C5 0.030(5) 0.071(7) 0.061(6) 0.017(5) 0.016(4) 0.010(4)
C6 0.051(5) 0.032(4) 0.042(5) 0.000(4) 0.019(4) -0.006(4)
C7 0.050(6) 0.060(6) 0.032(5) 0.010(4) 0.008(4) -0.001(4)
C8 0.069(7) 0.072(7) 0.052(7) 0.017(5) 0.011(5) 0.008(5)
C9 0.097(9) 0.061(7) 0.041(6) 0.018(5) 0.028(6) 0.013(6)
C10 0.100(9) 0.072(7) 0.060(8) 0.019(6) 0.051(7) 0.009(6)
C11 0.058(6) 0.063(6) 0.061(7) 0.014(5) 0.027(5) 0.002(5)
C12 0.055(5) 0.031(4) 0.066(6) -0.001(4) 0.037(5) -0.003(4)
C13 0.101(9) 0.052(7) 0.109(10) -0.013(6) 0.064(8) -0.016(6)
C14 0.119(10) 0.050(8) 0.140(11) -0.037(7) 0.077(9) -0.031(7)
C15 0.134(10) 0.045(6) 0.111(9) -0.010(7) 0.074(8) 0.013(7)
C16 0.079(8) 0.051(6) 0.098(9) -0.013(6) 0.057(7) -0.005(5)
C17 0.073(7) 0.043(6) 0.066(7) -0.008(5) 0.035(5) -0.008(5)
C18 0.062(6) 0.045(5) 0.046(6) -0.008(4) 0.033(4) -0.014(4)
C19 0.105(8) 0.038(5) 0.049(6) -0.002(4) 0.037(6) -0.008(5)
C20 0.166(13) 0.063(8) 0.055(7) -0.017(6) 0.069(8) -0.033(8)
C21 0.108(10) 0.068(8) 0.105(11) -0.033(8) 0.072(9) -0.033(7)
C22 0.078(8) 0.068(7) 0.088(9) -0.026(7) 0.049(7) -0.013(6)
C23 0.053(6) 0.058(6) 0.075(7) -0.011(5) 0.041(5) -0.014(5)
C24 0.048(5) 0.064(6) 0.085(8) -0.008(7) 0.026(5) 0.000(5)
C25 0.082(8) 0.047(6) 0.077(8) 0.013(5) 0.035(6) 0.015(5)
C26 0.069(7) 0.037(5) 0.049(6) 0.004(4) 0.031(5) -0.005(4)
C27 0.107(10) 0.026(5) 0.079(8) 0.009(5) 0.042(7) 0.001(5)
C28 0.080(8) 0.045(6) 0.095(9) -0.005(6) 0.039(7) -0.028(5)
C29 0.054(6) 0.062(7) 0.094(9) 0.002(6) 0.035(6) -0.010(5)
C30 0.052(6) 0.048(6) 0.095(8) 0.001(5) 0.039(6) -0.004(4)
C31 0.073(7) 0.026(4) 0.048(6) -0.004(4) 0.035(5) 0.000(4)
C32 0.046(5) 0.034(4) 0.054(6) 0.007(4) 0.028(4) 0.003(3)
C33 0.026(4) 0.054(5) 0.049(5) 0.002(4) 0.005(4) -0.006(4)
C34 0.186(15) 0.068(8) 0.057(8) -0.005(6) 0.013(8) -0.053(9)
C35 0.196(15) 0.048(8) 0.067(8) 0.004(6) 0.014(9) -0.032(8)
C36 0.060(7) 0.058(7) 0.097(9) 0.028(6) 0.021(6) -0.007(5)
C37 0.051(5) 0.043(5) 0.036(5) 0.003(4) 0.023(4) 0.003(4)
C38 0.033(5) 0.076(7) 0.038(6) 0.001(5) 0.002(4) 0.009(4)
C39 0.048(6) 0.073(7) 0.050(7) 0.001(5) 0.011(5) -0.007(5)
C40 0.086(7) 0.060(6) 0.027(5) -0.004(4) 0.032(5) 0.001(5)
C41 0.054(6) 0.059(6) 0.044(6) -0.007(4) 0.015(5) 0.003(4)
C42 0.038(5) 0.044(5) 0.060(6) 0.002(4) 0.018(4) 0.005(4)
C43 0.053(5) 0.049(5) 0.026(5) -0.003(4) 0.011(4) 0.004(4)
C44 0.091(8) 0.052(6) 0.048(6) 0.022(5) 0.029(5) 0.028(5)
C45 0.110(10) 0.054(7) 0.076(9) 0.026(6) 0.034(7) 0.030(6)
C46 0.105(10) 0.080(9) 0.062(8) -0.010(6) 0.028(7) 0.048(7)
C47 0.042(6) 0.089(8) 0.059(7) -0.023(6) 0.007(5) 0.009(5)
C48 0.062(6) 0.058(6) 0.049(6) -0.002(5) 0.017(5) -0.003(5)
C49 0.060(6) 0.060(6) 0.037(6) -0.002(4) 0.017(4) -0.009(5)
C50 0.082(7) 0.073(7) 0.062(7) -0.004(6) 0.045(6) 0.000(6)
C51 0.082(9) 0.137(13) 0.065(8) -0.013(8) 0.049(7) -0.027(8)
C52 0.067(8) 0.169(16) 0.059(9) -0.028(9) 0.028(7) 0.007(9)
C53 0.081(8) 0.101(10) 0.061(8) -0.021(7) 0.032(7) 0.024(7)
C54 0.066(7) 0.057(6) 0.043(6) -0.015(5) 0.012(5) -0.004(5)
C55 0.119(10) 0.045(6) 0.046(6) -0.010(5) 0.021(6) 0.008(6)
C56 0.137(12) 0.053(7) 0.063(8) -0.014(6) 0.050(8) -0.033(7)
C57 0.069(7) 0.073(7) 0.030(5) -0.013(5) 0.016(5) -0.026(5)
C58 0.103(10) 0.111(11) 0.065(8) -0.049(7) 0.045(8) -0.057(9)
C59 0.043(7) 0.218(19) 0.046(7) -0.046(9) 0.026(6) -0.038(9)
C60 0.057(8) 0.147(13) 0.046(7) -0.006(7) 0.014(6) 0.002(8)
C61 0.068(7) 0.082(8) 0.046(6) -0.005(5) 0.027(5) 0.008(6)
C62 0.045(5) 0.067(6) 0.042(5) -0.010(4) 0.025(4) -0.007(4)

loop_
_atom_type_symbol
_atom_type_description
_atom_type_scat_dispersion_real
_atom_type_scat_dispersion_imag
_atom_type_scat_source
C C 0.0033 0.0016 'International Tables Vol C Tables 4.2.6.8 and 6.1.1.4'
H H 0.0000 0.0000 'International Tables Vol C Tables 4.2.6.8 and 6.1.1.4'
Cu Cu 0.3201 1.2651 'International Tables Vol C Tables 4.2.6.8 and 6.1.1.4'
I I -0.4742 1.8119 'International Tables Vol C Tables 4.2.6.8 and 6.1.1.4'
N N 0.0061 0.0033 'International Tables Vol C Tables 4.2.6.8 and 6.1.1.4'
O O 0.0106 0.0060 'International Tables Vol C Tables 4.2.6.8 and 6.1.1.4'
P P 0.1023 0.0942 'International Tables Vol C Tables 4.2.6.8 and 6.1.1.4'

loop_
_geom_angle_atom_site_label_1
_geom_angle_atom_site_label_2
_geom_angle_atom_site_label_3
_geom_angle
P1 Cu1 P2 120.82(9)
P1 Cu1 I1 120.90(7)
P2 Cu1 I1 118.28(7)
O1 P1 N2 107.7(3)
O1 P1 N1 93.2(3)
N2 P1 N1 104.9(3)
O1 P1 Cu1 113.1(2)
N2 P1 Cu1 113.5(2)
N1 P1 Cu1 122.0(3)
O2 P2 N4 110.4(3)
O2 P2 N3 93.2(3)
N4 P2 N3 102.7(3)
O2 P2 Cu1 111.5(2)
N4 P2 Cu1 115.8(3)
N3 P2 Cu1 120.8(3)
C1 O1 P1 115.9(5)
C32 O2 P2 117.1(4)
C2 N1 C5 106.7(7)
C2 N1 P1 109.2(5)
C5 N1 P1 117.3(5)
C18 N2 C31 113.2(6)
C18 N2 P1 125.4(5)
C31 N2 P1 118.5(6)
C33 N3 C36 109.3(7)
C33 N3 P2 114.4(5)
C36 N3 P2 121.2(6)
C62 N4 C49 112.7(6)
C62 N4 P2 120.2(5)
C49 N4 P2 126.5(6)
O1 C1 C6 108.0(7)
O1 C1 C12 108.9(6)
C6 C1 C12 108.2(7)
O1 C1 C2 104.4(6)
C6 C1 C2 114.5(7)
C12 C1 C2 112.6(7)
N1 C2 C3 102.9(7)
N1 C2 C1 105.1(7)
C3 C2 C1 118.7(8)
N1 C2 H2A 109.8
C3 C2 H2A 109.8
C1 C2 H2A 109.8
C2 C3 C4 103.4(8)
C2 C3 H3A 111.1
C4 C3 H3A 111.1
C2 C3 H3B 111.1
C4 C3 H3B 111.1
H3A C3 H3B 109.0
C5 C4 C3 105.2(7)
C5 C4 H4A 110.7
C3 C4 H4A 110.7
C5 C4 H4B 110.7
C3 C4 H4B 110.7
H4A C4 H4B 108.8
N1 C5 C4 105.9(7)
N1 C5 H5A 110.6
C4 C5 H5A 110.6
N1 C5 H5B 110.6
C4 C5 H5B 110.6
H5A C5 H5B 108.7
C11 C6 C7 116.1(8)
C11 C6 C1 125.8(8)
C7 C6 C1 118.1(8)
C8 C7 C6 122.0(9)
C8 C7 H7A 119.0
C6 C7 H7A 119.0
C7 C8 C9 120.8(9)
C7 C8 H8A 119.6
C9 C8 H8A 119.6
C10 C9 C8 117.6(10)
C10 C9 H9A 121.2
C8 C9 H9A 121.2
C9 C10 C11 122.3(11)
C9 C10 H10A 118.8
C11 C10 H10A 118.8
C10 C11 C6 121.3(9)
C10 C11 H11A 119.4
C6 C11 H11A 119.4
C13 C12 C17 117.9(8)
C13 C12 C1 120.5(8)
C17 C12 C1 121.4(7)
C12 C13 C14 120.6(11)
C12 C13 H13A 119.7
C14 C13 H13A 119.7
C15 C14 C13 120.1(11)
C15 C14 H14A 120.0
C13 C14 H14A 120.0
C16 C15 C14 120.1(11)
C16 C15 H15A 120.0
C14 C15 H15A 120.0
C15 C16 C17 120.1(10)
C15 C16 H16A 119.9
C17 C16 H16A 119.9
C16 C17 C12 121.1(9)
C16 C17 H17A 119.5
C12 C17 H17A 119.5
C19 C18 C23 121.8(9)
C19 C18 N2 119.2(8)
C23 C18 N2 119.0(8)
C18 C19 C20 118.8(11)
C18 C19 H19A 120.6
C20 C19 H19A 120.6
C21 C20 C19 120.4(12)
C21 C20 H20A 119.8
C19 C20 H20A 119.8
C20 C21 C22 121.4(11)
C20 C21 H21A 119.3
C22 C21 H21A 119.3
C21 C22 C23 119.0(11)
C21 C22 H22A 120.5
C23 C22 H22A 120.5
C18 C23 C22 118.5(10)
C18 C23 C24 122.7(8)
C22 C23 C24 118.7(10)
C25 C24 C23 126.4(9)
C25 C24 H24A 116.8
C23 C24 H24A 116.8
C24 C25 C26 127.3(9)
C24 C25 H25A 116.4
C26 C25 H25A 116.4
C31 C26 C27 119.2(9)
C31 C26 C25 120.9(8)
C27 C26 C25 119.8(9)
C28 C27 C26 121.1(9)
C28 C27 H27A 119.4
C26 C27 H27A 119.4
C29 C28 C27 120.1(9)
C29 C28 H28A 120.0
C27 C28 H28A 120.0
C28 C29 C30 119.9(9)
C28 C29 H29A 120.0
C30 C29 H29A 120.0
C29 C30 C31 120.0(9)
C29 C30 H30A 120.0
C31 C30 H30A 120.0
C26 C31 C30 119.5(8)
C26 C31 N2 120.8(8)
C30 C31 N2 119.6(7)
O2 C32 C37 109.5(6)
O2 C32 C43 104.9(6)
C37 C32 C43 110.6(7)
O2 C32 C33 105.2(6)
C37 C32 C33 109.7(7)
C43 C32 C33 116.5(7)
N3 C33 C34 102.6(8)
N3 C33 C32 107.3(6)
C34 C33 C32 120.7(8)
N3 C33 H33A 108.6
C34 C33 H33A 108.6
C32 C33 H33A 108.6
C33 C34 C35 102.8(9)
C33 C34 H34A 111.2
C35 C34 H34A 111.2
C33 C34 H34B 111.2
C35 C34 H34B 111.2
H34A C34 H34B 109.1
C36 C35 C34 106.1(9)
C36 C35 H35A 110.5
C34 C35 H35A 110.5
C36 C35 H35B 110.5
C34 C35 H35B 110.5
H35A C35 H35B 108.7
C35 C36 N3 106.5(8)
C35 C36 H36A 110.4
N3 C36 H36A 110.4
C35 C36 H36B 110.4
N3 C36 H36B 110.4
H36A C36 H36B 108.6
C38 C37 C42 118.3(8)
C38 C37 C32 119.7(7)
C42 C37 C32 122.0(8)
C39 C38 C37 120.3(9)
C39 C38 H38A 119.8
C37 C38 H38A 119.8
C38 C39 C40 121.2(9)
C38 C39 H39A 119.4
C40 C39 H39A 119.4
C41 C40 C39 119.2(9)
C41 C40 H40A 120.4
C39 C40 H40A 120.4
C40 C41 C42 121.2(9)
C40 C41 H41A 119.4
C42 C41 H41A 119.4
C41 C42 C37 119.8(8)
C41 C42 H42A 120.1
C37 C42 H42A 120.1
C48 C43 C44 117.9(9)
C48 C43 C32 123.6(8)
C44 C43 C32 118.4(8)
C43 C44 C45 120.4(10)
C43 C44 H44A 119.8
C45 C44 H44A 119.8
C46 C45 C44 120.3(10)
C46 C45 H45A 119.8
C44 C45 H45A 119.8
C47 C46 C45 119.3(10)
C47 C46 H46A 120.3
C45 C46 H46A 120.3
C46 C47 C48 120.3(11)
C46 C47 H47A 119.9
C48 C47 H47A 119.9
C43 C48 C47 121.8(10)
C43 C48 H48A 119.1
C47 C48 H48A 119.1
C50 C49 C54 122.0(9)
C50 C49 N4 118.3(9)
C54 C49 N4 119.7(8)
C49 C50 C51 120.1(11)
C49 C50 H50A 119.9
C51 C50 H50A 119.9
C52 C51 C50 118.7(12)
C52 C51 H51A 120.6
C50 C51 H51A 120.6
C51 C52 C53 122.1(12)
C51 C52 H52A 119.0
C53 C52 H52A 119.0
C52 C53 C54 119.3(12)
C52 C53 H53A 120.3
C54 C53 H53A 120.3
C49 C54 C53 117.7(10)
C49 C54 C55 123.7(10)
C53 C54 C55 118.6(10)
C56 C55 C54 127.8(11)
C56 C55 H55A 116.1
C54 C55 H55A 116.1
C55 C56 C57 126.1(10)
C55 C56 H56A 117.0
C57 C56 H56A 117.0
C62 C57 C58 117.0(11)
C62 C57 C56 124.4(9)
C58 C57 C56 118.5(11)
C59 C58 C57 121.1(13)
C59 C58 H58A 119.5
C57 C58 H58A 119.5
C58 C59 C60 120.5(12)
C58 C59 H59A 119.8
C60 C59 H59A 119.8
C59 C60 C61 119.6(13)
C59 C60 H60A 120.2
C61 C60 H60A 120.2
C62 C61 C60 119.0(11)
C62 C61 H61A 120.5
C60 C61 H61A 120.5
C57 C62 C61 122.7(9)
C57 C62 N4 120.1(8)
C61 C62 N4 117.1(9)

loop_
_geom_bond_atom_site_label_1
_geom_bond_atom_site_label_2
_geom_bond_distance
I1 Cu1 2.5354(13)
Cu1 P1 2.246(2)
Cu1 P2 2.255(2)
P1 O1 1.627(5)
P1 N2 1.663(7)
P1 N1 1.698(6)
P2 O2 1.617(5)
P2 N4 1.672(7)
P2 N3 1.682(7)
O1 C1 1.460(9)
O2 C32 1.480(9)
N1 C2 1.470(10)
N1 C5 1.481(10)
N2 C18 1.439(10)
N2 C31 1.443(9)
N3 C33 1.442(10)
N3 C36 1.471(11)
N4 C62 1.454(10)
N4 C49 1.461(11)
C1 C6 1.506(11)
C1 C12 1.513(11)
C1 C2 1.547(11)
C2 C3 1.520(12)
C2 H2A 0.9800
C3 C4 1.538(14)
C3 H3A 0.9700
C3 H3B 0.9700
C4 C5 1.530(14)
C4 H4A 0.9700
C4 H4B 0.9700
C5 H5A 0.9700
C5 H5B 0.9700
C6 C11 1.390(12)
C6 C7 1.392(11)
C7 C8 1.373(12)
C7 H7A 0.9300
C8 C9 1.388(14)
C8 H8A 0.9300
C9 C10 1.352(14)
C9 H9A 0.9300
C10 C11 1.375(13)
C10 H10A 0.9300
C11 H11A 0.9300
C12 C13 1.391(13)
C12 C17 1.391(12)
C13 C14 1.393(15)
C13 H13A 0.9300
C14 C15 1.370(14)
C14 H14A 0.9300
C15 C16 1.370(15)
C15 H15A 0.9300
C16 C17 1.383(13)
C16 H16A 0.9300
C17 H17A 0.9300
C18 C19 1.379(12)
C18 C23 1.390(12)
C19 C20 1.409(14)
C19 H19A 0.9300
C20 C21 1.349(16)
C20 H20A 0.9300
C21 C22 1.403(16)
C21 H21A 0.9300
C22 C23 1.413(13)
C22 H22A 0.9300
C23 C24 1.442(14)
C24 C25 1.339(14)
C24 H24A 0.9300
C25 C26 1.493(14)
C25 H25A 0.9300
C26 C31 1.378(11)
C26 C27 1.381(12)
C27 C28 1.372(14)
C27 H27A 0.9300
C28 C29 1.360(14)
C28 H28A 0.9300
C29 C30 1.388(12)
C29 H29A 0.9300
C30 C31 1.393(12)
C30 H30A 0.9300
C32 C37 1.514(11)
C32 C43 1.543(11)
C32 C33 1.551(11)
C33 C34 1.519(13)
C33 H33A 0.9800
C34 C35 1.524(15)
C34 H34A 0.9700
C34 H34B 0.9700
C35 C36 1.451(15)
C35 H35A 0.9700
C35 H35B 0.9700
C36 H36A 0.9700
C36 H36B 0.9700
C37 C38 1.391(11)
C37 C42 1.404(11)
C38 C39 1.357(12)
C38 H38A 0.9300
C39 C40 1.379(12)
C39 H39A 0.9300
C40 C41 1.359(12)
C40 H40A 0.9300
C41 C42 1.370(12)
C41 H41A 0.9300
C42 H42A 0.9300
C43 C48 1.367(12)
C43 C44 1.381(12)
C44 C45 1.394(14)
C44 H44A 0.9300
C45 C46 1.378(15)
C45 H45A 0.9300
C46 C47 1.351(16)
C46 H46A 0.9300
C47 C48 1.388(13)
C47 H47A 0.9300
C48 H48A 0.9300
C49 C50 1.369(13)
C49 C54 1.378(13)
C50 C51 1.388(14)
C50 H50A 0.9300
C51 C52 1.371(18)
C51 H51A 0.9300
C52 C53 1.369(18)
C52 H52A 0.9300
C53 C54 1.424(14)
C53 H53A 0.9300
C54 C55 1.443(15)
C55 C56 1.345(15)
C55 H55A 0.9300
C56 C57 1.432(16)
C56 H56A 0.9300
C57 C62 1.365(13)
C57 C58 1.426(15)
C58 C59 1.367(19)
C58 H58A 0.9300
C59 C60 1.38(2)
C59 H59A 0.9300
C60 C61 1.399(15)
C60 H60A 0.9300
C61 C62 1.385(13)
C61 H61A 0.9300
